data_9015943
loop_
_publ_author_name
'Leclaire, A.'

_publ_section_title
;
 Structure de l'hexabromure de magnesium et de dimanganese dodecahydrate
 Mg Mn2 Br6 (H2 O)12
 _cod_database_code 1001330
;
_journal_name_full 'Acta Crystallographica, Section C'
_journal_page_first 169
_journal_page_last 170
_journal_paper_doi 10.1107/S0108270185003195
_journal_volume 41
_journal_year 1985
_chemical_formula_sum 'Br6 Mg Mn2 O12'
_space_group_IT_number 12
_symmetry_space_group_name_Hall '-C 2y'
_symmetry_space_group_name_H-M 'C 1 2/m 1'
_cell_angle_alpha 90
_cell_angle_beta 110.966
_cell_angle_gamma 90
_cell_length_a 13.477
_cell_length_b 10.031
_cell_length_c 8.428
_cell_formula_units_Z 2
_cell_volume 1063.929
_database_code_amcsd 0010004
_exptl_crystal_density_diffrn 2.515
_cod_duplicate_entry 1001330
_cod_original_formula_sum 'Br6 Mn2 Mg O12'
_cod_database_code 9015943
_amcsd_formula_title 'Br6 H24 Mg Mn2 O12'

loop_
_space_group_symop_operation_xyz
x,y,z
1/2+x,1/2+y,z
x,-y,z
1/2+x,1/2-y,z
-x,y,-z
1/2-x,1/2+y,-z
-x,-y,-z
1/2-x,1/2-y,-z

loop_
_atom_site_label
_atom_site_fract_x
_atom_site_fract_y
_atom_site_fract_z
_atom_site_attached_hydrogens
Br1 0.15785 0.19363 0.14840 0
Br2 0.35154 0.00000 0.53570 0
Mn1 0.29879 0.00000 0.20110 0
Mg1 0.00000 0.00000 0.50000 0
O1 0.42240 0.15340 0.23050 2
O2 0.26920 0.00000 -0.07520 2
O3 0.11280 0.14390 0.53080 2
O4 0.03100 0.00000 0.75640 2

loop_
_cod_related_entry_id
_cod_related_entry_database
_cod_related_entry_code
1 AMCSD 0010004
